data_7702552
loop_
_publ_author_name
'Du, Shaowu'
'Franken, Andreas'
'Jelliss&#x2020;, Paul A.'
'Kautz, Jason A.'
'Stone, F. Gordon A.'
'Yu, Pui-Yin'

_publ_section_title
;
 Monocarbollide complexes of molybdenum and tungsten: functionalization
 through reactions at a cage boron centre&#x200A;&#x2021;
;
_journal_issue 12
_journal_name_full 'Journal of the Chemical Society, Dalton Transactions'
_journal_page_first 1846
_journal_paper_doi 10.1039/b101003o
_journal_year 2001
_chemical_formula_sum 'C48 H50 B10 O4 P2 W'
_chemical_formula_weight 1044.77
_space_group_IT_number 2
_space_group_name_Hall '-P 1'
_space_group_name_H-M_alt 'P -1'
_symmetry_cell_setting triclinic
_symmetry_space_group_name_Hall '-P 1'
_symmetry_space_group_name_H-M 'P -1'
_atom_sites_solution_hydrogens geom
_atom_sites_solution_primary direct
_atom_sites_solution_secondary difmap
_audit_creation_method SHELXL-97
_cell_angle_alpha 78.861(14)
_cell_angle_beta 83.08(2)
_cell_angle_gamma 75.48(2)
_cell_formula_units_Z 2
_cell_length_a 10.298(4)
_cell_length_b 10.916(2)
_cell_length_c 23.439(3)
_cell_measurement_reflns_used 25
_cell_measurement_temperature 293(2)
_cell_measurement_theta_max 22
_cell_measurement_theta_min 15
_cell_volume 2495.4(11)
_computing_cell_refinement 'Enraf-Nonius CAD4 (1989)'
_computing_data_collection 'Enraf-Nonius CAD4 (1989)'
_computing_data_reduction 'XCAD4 Siemens Software (Harms, 1993)'
_computing_molecular_graphics 'XP in SHELXTL-PC (Bruker, 1995)'
_computing_publication_material 'SHELXL-97 (Sheldrick, 1997)'
_computing_structure_refinement 'SHELXL-97 (Sheldrick, 1997)'
_computing_structure_solution 'SHELXS-97 (Sheldrick, 1997)'
_diffrn_ambient_temperature 293(2)
_diffrn_measured_fraction_theta_full 0.996
_diffrn_measured_fraction_theta_max 0.996
_diffrn_measurement_device_type 'Enraf-Nonius CAD4'
_diffrn_measurement_method w-4/3q
_diffrn_radiation_monochromator graphite
_diffrn_radiation_source 'fine-focus sealed tube'
_diffrn_radiation_type MoK\a
_diffrn_radiation_wavelength 0.71073
_diffrn_reflns_av_R_equivalents 0.0283
_diffrn_reflns_av_sigmaI/netI 0.0341
_diffrn_reflns_limit_h_max 11
_diffrn_reflns_limit_h_min -1
_diffrn_reflns_limit_k_max 11
_diffrn_reflns_limit_k_min -11
_diffrn_reflns_limit_l_max 25
_diffrn_reflns_limit_l_min -25
_diffrn_reflns_number 6886
_diffrn_reflns_theta_full 22.46
_diffrn_reflns_theta_max 22.46
_diffrn_reflns_theta_min 1.78
_diffrn_standards_decay_% 15.83
_diffrn_standards_interval_time 120
_diffrn_standards_number 3
_exptl_absorpt_coefficient_mu 2.420
_exptl_absorpt_correction_T_max 0.81430
_exptl_absorpt_correction_T_min 0.37168
_exptl_absorpt_correction_type 'Numerical (Bruker, 1995)'
_exptl_crystal_colour yellow
_exptl_crystal_density_diffrn 1.390
_exptl_crystal_density_method 'not measured'
_exptl_crystal_description plates
_exptl_crystal_F_000 1048
_exptl_crystal_size_max 0.49
_exptl_crystal_size_mid 0.44
_exptl_crystal_size_min 0.08
_refine_diff_density_max 0.715
_refine_diff_density_min -0.524
_refine_diff_density_rms 0.068
_refine_ls_extinction_method none
_refine_ls_goodness_of_fit_ref 1.055
_refine_ls_hydrogen_treatment mixed
_refine_ls_matrix_type full
_refine_ls_number_parameters 586
_refine_ls_number_reflns 6447
_refine_ls_number_restraints 0
_refine_ls_restrained_S_all 1.055
_refine_ls_R_factor_all 0.0406
_refine_ls_R_factor_gt 0.0297
_refine_ls_shift/su_max 0.001
_refine_ls_shift/su_mean 0.000
_refine_ls_structure_factor_coef Fsqd
_refine_ls_weighting_details 'calc w=1/[\s^2^(Fo^2^)+(0.0363P)^2^+1.6716P] where P=(Fo^2^+2Fc^2^)/3'
_refine_ls_weighting_scheme calc
_refine_ls_wR_factor_gt 0.0656
_refine_ls_wR_factor_ref 0.0705
_reflns_number_gt 5583
_reflns_number_total 6447
_reflns_threshold_expression >2sigma(I)
_cod_data_source_file b101003o.txt
_cod_data_source_block 28
_cod_depositor_comments
;
The following automatic conversions were performed:

data name '_atom_site_symetry_multiplicity' was replaced with
'_atom_site_symmetry_multiplicity' as specified in the replacement
file
'/home/saulius/struct/COD-crude-data/automatic-downloads/DataCite-retrospective/RSC/depositions/lib/lists/replacement-tags.lst'.

Automatic conversion script
Id: cif_correct_tags 6909 2019-04-08 15:41:33Z antanas 

The following automatic conversions were performed:

data item '_symmetry_cell_setting' value 'Triclinic' was changed to
'triclinic' in accordance with the
/home/saulius/struct/COD-crude-data/automatic-downloads/DataCite-retrospective/RSC/depositions/lib/dictionaries/cif_core.dic
dictionary named 'cif_core.dic' version 2.4.2 last updated on
2011-04-26.

Automatic conversion script
Id: cif_fix_values 6909 2019-04-08 15:41:33Z antanas 
;
_cod_original_cell_volume 2495.4(10)
_cod_original_sg_symbol_H-M P-1
_cod_database_code 7702552

loop_
_symmetry_equiv_pos_as_xyz
'x, y, z'
'-x, -y, -z'

loop_
_atom_site_label
_atom_site_type_symbol
_atom_site_fract_x
_atom_site_fract_y
_atom_site_fract_z
_atom_site_U_iso_or_equiv
_atom_site_adp_type
_atom_site_occupancy
_atom_site_symmetry_multiplicity
_atom_site_calc_flag
_atom_site_refinement_flags
W W 0.20242(2) 0.41072(2) 0.323556(8) 0.04237(9) Uani 1 1 d .
C1 C 0.3106(6) 0.2759(5) 0.2554(2) 0.0582(14) Uani 1 1 d .
H1 H 0.3591 0.1859 0.2827 0.070 Uiso 1 1 calc R
B2 B 0.1357(6) 0.3158(5) 0.2508(2) 0.0454(14) Uani 1 1 d .
H2 H 0.0679 0.2553 0.2734 0.054 Uiso 1 1 calc R
B3 B 0.0818(6) 0.4900(6) 0.2364(3) 0.0516(16) Uani 1 1 d .
B4 B 0.2346(7) 0.5461(6) 0.2351(2) 0.0540(16) Uani 1 1 d .
H4 H 0.2315 0.6392 0.2473 0.065 Uiso 1 1 calc R
B5 B 0.3691(6) 0.4107(5) 0.2454(2) 0.0405(13) Uani 1 1 d .
H5 H 0.4595 0.4130 0.2654 0.049 Uiso 1 1 calc R
B6 B 0.2490(7) 0.2662(6) 0.1909(2) 0.0514(16) Uani 1 1 d .
H6 H 0.2541 0.1745 0.1769 0.062 Uiso 1 1 calc R
B7 B 0.1111(7) 0.3986(6) 0.1782(2) 0.0526(16) Uani 1 1 d .
H7 H 0.0258 0.3937 0.1553 0.063 Uiso 1 1 calc R
B8 B 0.1727(7) 0.5389(6) 0.1687(3) 0.0581(17) Uani 1 1 d .
H8 H 0.1282 0.6272 0.1394 0.070 Uiso 1 1 calc R
B9 B 0.3466(7) 0.4927(6) 0.1757(3) 0.0565(17) Uani 1 1 d .
H9 H 0.4157 0.5504 0.1517 0.068 Uiso 1 1 calc R
B10 B 0.3937(7) 0.3245(6) 0.1891(2) 0.0545(16) Uani 1 1 d .
H10 H 0.4934 0.2712 0.1740 0.065 Uiso 1 1 calc R
B11 B 0.2694(7) 0.4032(6) 0.1405(3) 0.0558(17) Uani 1 1 d .
H11 H 0.2868 0.4022 0.0933 0.067 Uiso 1 1 calc R
C2 C 0.3141(7) 0.4962(6) 0.3598(2) 0.0693(17) Uani 1 1 d .
O2 O 0.3777(6) 0.5533(5) 0.3760(2) 0.1057(17) Uani 1 1 d .
C3 C 0.0836(7) 0.5723(6) 0.3433(2) 0.0686(17) Uani 1 1 d .
O3 O 0.0174(5) 0.6685(5) 0.3530(2) 0.1063(17) Uani 1 1 d .
C4 C 0.0517(6) 0.3487(5) 0.3723(2) 0.0551(14) Uani 1 1 d .
O4 O -0.0381(4) 0.3147(4) 0.39936(18) 0.0747(12) Uani 1 1 d .
P1 P 0.32174(14) 0.22739(13) 0.39836(5) 0.0468(3) Uani 1 1 d .
C11 C 0.3362(6) 0.2820(5) 0.4658(2) 0.0557(14) Uani 1 1 d .
C12 C 0.2238(7) 0.3529(7) 0.4926(3) 0.084(2) Uani 1 1 d .
H12 H 0.1403 0.3652 0.4783 0.101 Uiso 1 1 calc R
C13 C 0.2332(9) 0.4065(8) 0.5410(3) 0.109(3) Uani 1 1 d .
H13 H 0.1564 0.4536 0.5588 0.131 Uiso 1 1 calc R
C14 C 0.3550(11) 0.3894(9) 0.5619(3) 0.108(3) Uani 1 1 d .
H14 H 0.3620 0.4280 0.5931 0.129 Uiso 1 1 calc R
C15 C 0.4664(9) 0.3166(8) 0.5375(3) 0.098(2) Uani 1 1 d .
H15 H 0.5489 0.3030 0.5529 0.117 Uiso 1 1 calc R
C16 C 0.4580(7) 0.2620(6) 0.4895(2) 0.0725(17) Uani 1 1 d .
H16 H 0.5350 0.2116 0.4733 0.087 Uiso 1 1 calc R
C21 C 0.4976(5) 0.1508(6) 0.3772(2) 0.0520(14) Uani 1 1 d .
C22 C 0.5421(6) 0.0200(6) 0.3832(2) 0.0650(16) Uani 1 1 d .
H22 H 0.4831 -0.0321 0.3987 0.078 Uiso 1 1 calc R
C23 C 0.6748(7) -0.0355(8) 0.3664(3) 0.087(2) Uani 1 1 d .
H23 H 0.7036 -0.1244 0.3702 0.105 Uiso 1 1 calc R
C24 C 0.7610(8) 0.0385(10) 0.3446(3) 0.102(3) Uani 1 1 d .
H24 H 0.8495 0.0006 0.3334 0.123 Uiso 1 1 calc R
C25 C 0.7205(7) 0.1691(10) 0.3387(3) 0.097(3) Uani 1 1 d .
H25 H 0.7817 0.2194 0.3241 0.116 Uiso 1 1 calc R
C26 C 0.5872(6) 0.2276(7) 0.3546(2) 0.0731(17) Uani 1 1 d .
H26 H 0.5590 0.3166 0.3500 0.088 Uiso 1 1 calc R
C31 C 0.2452(5) 0.0899(5) 0.4217(2) 0.0477(13) Uani 1 1 d .
C32 C 0.1998(6) 0.0393(5) 0.3801(2) 0.0609(15) Uani 1 1 d .
H32 H 0.2041 0.0787 0.3412 0.073 Uiso 1 1 calc R
C33 C 0.1485(6) -0.0688(6) 0.3955(3) 0.0757(18) Uani 1 1 d .
H33 H 0.1206 -0.1028 0.3669 0.091 Uiso 1 1 calc R
C34 C 0.1386(7) -0.1257(6) 0.4524(3) 0.082(2) Uani 1 1 d .
H34 H 0.1030 -0.1980 0.4628 0.098 Uiso 1 1 calc R
C35 C 0.1811(7) -0.0764(6) 0.4941(3) 0.081(2) Uani 1 1 d .
H35 H 0.1738 -0.1155 0.5330 0.097 Uiso 1 1 calc R
C36 C 0.2349(6) 0.0309(6) 0.4797(2) 0.0659(16) Uani 1 1 d .
H36 H 0.2640 0.0632 0.5086 0.079 Uiso 1 1 calc R
O5 O -0.0507(4) 0.5706(4) 0.24281(18) 0.0721(11) Uani 1 1 d .
C6 C -0.1577(8) 0.5192(8) 0.2630(4) 0.122(3) Uani 1 1 d .
H6A H -0.1462 0.4790 0.3034 0.147 Uiso 1 1 calc R
H6B H -0.1557 0.4517 0.2412 0.147 Uiso 1 1 calc R
C7 C -0.2880(8) 0.6040(10) 0.2604(4) 0.161(5) Uani 1 1 d .
H7A H -0.3550 0.5567 0.2759 0.241 Uiso 1 1 calc R
H7B H -0.3031 0.6425 0.2206 0.241 Uiso 1 1 calc R
H7C H -0.2935 0.6700 0.2830 0.241 Uiso 1 1 calc R
P2 P 0.72034(14) -0.01701(13) 0.10032(6) 0.0480(3) Uani 1 1 d .
C41 C 0.6629(6) 0.1323(5) 0.0538(2) 0.0544(14) Uani 1 1 d .
C42 C 0.5282(6) 0.1817(5) 0.0466(2) 0.0577(14) Uani 1 1 d .
H42 H 0.4647 0.1407 0.0683 0.069 Uiso 1 1 calc R
C43 C 0.4881(7) 0.2926(6) 0.0070(3) 0.0773(18) Uani 1 1 d .
H43 H 0.3972 0.3264 0.0017 0.093 Uiso 1 1 calc R
C44 C 0.5831(9) 0.3535(7) -0.0249(3) 0.086(2) Uani 1 1 d .
H44 H 0.5559 0.4284 -0.0514 0.103 Uiso 1 1 calc R
C45 C 0.7158(9) 0.3040(7) -0.0175(3) 0.095(2) Uani 1 1 d .
H45 H 0.7791 0.3456 -0.0390 0.115 Uiso 1 1 calc R
C46 C 0.7577(7) 0.1936(7) 0.0211(3) 0.0814(19) Uani 1 1 d .
H46 H 0.8489 0.1596 0.0254 0.098 Uiso 1 1 calc R
C51 C 0.7887(5) -0.1386(6) 0.0552(2) 0.0585(15) Uani 1 1 d .
C52 C 0.8017(6) -0.1054(7) -0.0049(3) 0.0758(18) Uani 1 1 d .
H52 H 0.7760 -0.0200 -0.0227 0.091 Uiso 1 1 calc R
C53 C 0.8545(7) -0.2024(10) -0.0388(3) 0.100(3) Uani 1 1 d .
H53 H 0.8647 -0.1820 -0.0792 0.119 Uiso 1 1 calc R
C54 C 0.8900(8) -0.3252(10) -0.0118(4) 0.119(3) Uani 1 1 d .
H54 H 0.9251 -0.3891 -0.0343 0.142 Uiso 1 1 calc R
C55 C 0.8766(9) -0.3591(8) 0.0468(4) 0.121(3) Uani 1 1 d .
H55 H 0.9030 -0.4447 0.0641 0.145 Uiso 1 1 calc R
C56 C 0.8237(7) -0.2663(7) 0.0807(3) 0.089(2) Uani 1 1 d .
H56 H 0.8115 -0.2894 0.1209 0.107 Uiso 1 1 calc R
C61 C 0.8460(5) -0.0003(5) 0.1435(2) 0.0468(12) Uani 1 1 d .
C62 C 0.9347(7) -0.1075(6) 0.1694(3) 0.090(2) Uani 1 1 d .
H62 H 0.9354 -0.1883 0.1619 0.108 Uiso 1 1 calc R
C63 C 1.0224(7) -0.0942(7) 0.2066(4) 0.098(2) Uani 1 1 d .
H63 H 1.0821 -0.1664 0.2244 0.118 Uiso 1 1 calc R
C64 C 1.0225(6) 0.0238(7) 0.2175(3) 0.0756(18) Uani 1 1 d .
H64 H 1.0841 0.0322 0.2415 0.091 Uiso 1 1 calc R
C65 C 0.9328(6) 0.1289(6) 0.1933(3) 0.0668(16) Uani 1 1 d .
H65 H 0.9322 0.2092 0.2013 0.080 Uiso 1 1 calc R
C66 C 0.8422(6) 0.1175(5) 0.1569(2) 0.0593(15) Uani 1 1 d .
H66 H 0.7787 0.1895 0.1415 0.071 Uiso 1 1 calc R
C71 C 0.5862(5) -0.0644(4) 0.1489(2) 0.0442(12) Uani 1 1 d .
C72 C 0.5683(5) -0.0407(5) 0.2051(2) 0.0516(13) Uani 1 1 d .
H72 H 0.6240 0.0022 0.2178 0.062 Uiso 1 1 calc R
C73 C 0.4676(6) -0.0806(5) 0.2425(2) 0.0592(15) Uani 1 1 d .
H73 H 0.4553 -0.0643 0.2805 0.071 Uiso 1 1 calc R
C74 C 0.3860(6) -0.1436(6) 0.2246(3) 0.0689(17) Uani 1 1 d .
H74 H 0.3203 -0.1723 0.2507 0.083 Uiso 1 1 calc R
C75 C 0.3999(6) -0.1649(6) 0.1686(3) 0.0728(18) Uani 1 1 d .
H75 H 0.3418 -0.2057 0.1563 0.087 Uiso 1 1 calc R
C76 C 0.5005(6) -0.1259(5) 0.1296(3) 0.0631(15) Uani 1 1 d .
H76 H 0.5106 -0.1405 0.0914 0.076 Uiso 1 1 calc R

loop_
_atom_site_aniso_label
_atom_site_aniso_U_11
_atom_site_aniso_U_22
_atom_site_aniso_U_33
_atom_site_aniso_U_23
_atom_site_aniso_U_13
_atom_site_aniso_U_12
W 0.05230(14) 0.04272(13) 0.03756(12) -0.01136(8) 0.00310(8) -0.02076(9)
C1 0.067(4) 0.058(3) 0.054(3) -0.017(3) -0.005(3) -0.017(3)
B2 0.056(4) 0.044(3) 0.041(3) -0.006(3) -0.006(3) -0.022(3)
B3 0.052(4) 0.045(4) 0.054(4) -0.004(3) -0.007(3) -0.006(3)
B4 0.078(5) 0.043(3) 0.044(3) -0.006(3) 0.006(3) -0.026(3)
B5 0.042(3) 0.050(3) 0.036(3) -0.012(3) 0.002(2) -0.020(3)
B6 0.073(5) 0.043(3) 0.042(3) -0.009(3) -0.008(3) -0.017(3)
B7 0.061(4) 0.055(4) 0.043(3) -0.003(3) -0.013(3) -0.014(3)
B8 0.073(5) 0.047(4) 0.048(4) 0.005(3) -0.004(3) -0.013(3)
B9 0.065(4) 0.057(4) 0.050(4) -0.007(3) 0.009(3) -0.026(3)
B10 0.061(4) 0.060(4) 0.044(3) -0.019(3) 0.008(3) -0.015(3)
B11 0.078(5) 0.056(4) 0.036(3) -0.007(3) 0.005(3) -0.024(4)
C2 0.097(5) 0.069(4) 0.058(4) -0.020(3) -0.003(3) -0.042(4)
O2 0.140(5) 0.110(4) 0.104(4) -0.036(3) -0.022(3) -0.077(4)
C3 0.088(5) 0.062(4) 0.061(4) -0.023(3) 0.016(3) -0.028(4)
O3 0.121(4) 0.069(3) 0.127(4) -0.052(3) 0.035(3) -0.014(3)
C4 0.058(4) 0.053(3) 0.055(3) -0.006(3) -0.004(3) -0.016(3)
O4 0.059(3) 0.082(3) 0.080(3) -0.004(2) 0.016(2) -0.028(2)
P1 0.0515(9) 0.0602(9) 0.0342(7) -0.0104(6) -0.0012(6) -0.0219(7)
C11 0.068(4) 0.071(4) 0.035(3) -0.013(3) -0.002(3) -0.027(3)
C12 0.074(5) 0.127(6) 0.058(4) -0.040(4) 0.006(3) -0.024(4)
C13 0.124(7) 0.145(8) 0.065(5) -0.056(5) 0.017(5) -0.028(6)
C14 0.146(8) 0.142(8) 0.059(5) -0.042(5) -0.010(5) -0.057(7)
C15 0.113(7) 0.135(7) 0.067(5) -0.029(5) -0.027(4) -0.052(6)
C16 0.083(5) 0.089(5) 0.058(4) -0.023(3) -0.011(3) -0.032(4)
C21 0.045(3) 0.080(4) 0.034(3) -0.009(3) -0.005(2) -0.021(3)
C22 0.057(4) 0.086(5) 0.048(3) -0.013(3) 0.000(3) -0.011(3)
C23 0.071(5) 0.104(6) 0.074(5) -0.022(4) 0.006(4) 0.000(4)
C24 0.057(5) 0.156(8) 0.074(5) -0.016(5) -0.001(4) 0.007(6)
C25 0.058(5) 0.166(8) 0.064(4) -0.001(5) 0.009(3) -0.040(5)
C26 0.062(4) 0.095(5) 0.059(4) 0.004(3) -0.003(3) -0.026(4)
C31 0.040(3) 0.057(3) 0.048(3) -0.007(3) -0.003(2) -0.015(3)
C32 0.071(4) 0.060(4) 0.052(3) 0.000(3) -0.007(3) -0.023(3)
C33 0.085(5) 0.061(4) 0.088(5) -0.001(4) -0.021(4) -0.032(4)
C34 0.074(5) 0.068(4) 0.101(5) 0.015(4) -0.011(4) -0.035(4)
C35 0.079(5) 0.088(5) 0.070(4) 0.025(4) 0.000(4) -0.040(4)
C36 0.064(4) 0.084(4) 0.047(3) -0.001(3) 0.001(3) -0.023(3)
O5 0.058(3) 0.064(3) 0.088(3) -0.013(2) 0.004(2) -0.008(2)
C6 0.074(6) 0.095(6) 0.171(9) 0.019(6) 0.017(5) -0.013(5)
C7 0.069(6) 0.177(10) 0.175(10) 0.058(8) 0.014(6) 0.007(6)
P2 0.0460(8) 0.0537(8) 0.0481(8) -0.0139(6) 0.0026(6) -0.0173(7)
C41 0.058(4) 0.066(4) 0.042(3) -0.007(3) 0.006(3) -0.025(3)
C42 0.061(4) 0.059(4) 0.050(3) -0.007(3) 0.005(3) -0.013(3)
C43 0.079(5) 0.087(5) 0.056(4) -0.011(4) -0.005(3) -0.002(4)
C44 0.125(7) 0.074(5) 0.045(4) 0.008(3) 0.000(4) -0.014(5)
C45 0.105(6) 0.102(6) 0.068(5) 0.023(4) 0.012(4) -0.041(5)
C46 0.075(5) 0.096(5) 0.069(4) 0.008(4) 0.001(3) -0.032(4)
C51 0.045(3) 0.076(4) 0.063(4) -0.034(3) -0.004(3) -0.012(3)
C52 0.061(4) 0.109(5) 0.065(4) -0.034(4) -0.002(3) -0.020(4)
C53 0.071(5) 0.154(8) 0.081(5) -0.064(6) -0.002(4) -0.008(5)
C54 0.083(6) 0.148(9) 0.130(8) -0.096(7) -0.023(5) 0.024(6)
C55 0.132(8) 0.106(6) 0.123(7) -0.069(6) -0.038(6) 0.025(5)
C56 0.104(6) 0.076(5) 0.090(5) -0.045(4) -0.017(4) 0.000(4)
C61 0.040(3) 0.047(3) 0.055(3) -0.012(3) 0.002(2) -0.013(3)
C62 0.072(5) 0.060(4) 0.148(7) -0.036(4) -0.041(5) -0.005(4)
C63 0.071(5) 0.075(5) 0.155(7) -0.035(5) -0.056(5) 0.004(4)
C64 0.062(4) 0.085(5) 0.091(5) -0.024(4) -0.015(4) -0.027(4)
C65 0.075(4) 0.057(4) 0.081(4) -0.015(3) -0.013(4) -0.033(3)
C66 0.066(4) 0.048(3) 0.066(4) -0.004(3) -0.013(3) -0.018(3)
C71 0.042(3) 0.041(3) 0.053(3) -0.010(2) -0.002(2) -0.014(2)
C72 0.049(3) 0.054(3) 0.057(3) -0.013(3) 0.003(3) -0.020(3)
C73 0.062(4) 0.055(3) 0.062(4) -0.017(3) 0.007(3) -0.016(3)
C74 0.063(4) 0.065(4) 0.079(4) -0.014(3) 0.019(3) -0.025(3)
C75 0.065(4) 0.076(4) 0.092(5) -0.023(4) 0.007(3) -0.043(4)
C76 0.068(4) 0.068(4) 0.065(4) -0.021(3) -0.001(3) -0.031(3)

loop_
_atom_type_symbol
_atom_type_description
_atom_type_scat_dispersion_real
_atom_type_scat_dispersion_imag
_atom_type_scat_source
C C 0.0033 0.0016 'International Tables Vol C Tables 4.2.6.8 and 6.1.1.4'
H H 0.0000 0.0000 'International Tables Vol C Tables 4.2.6.8 and 6.1.1.4'
B B 0.0013 0.0007 'International Tables Vol C Tables 4.2.6.8 and 6.1.1.4'
O O 0.0106 0.0060 'International Tables Vol C Tables 4.2.6.8 and 6.1.1.4'
P P 0.1023 0.0942 'International Tables Vol C Tables 4.2.6.8 and 6.1.1.4'
W W -0.8490 6.8722 'International Tables Vol C Tables 4.2.6.8 and 6.1.1.4'

loop_
_geom_angle_atom_site_label_1
_geom_angle_atom_site_label_2
_geom_angle_atom_site_label_3
_geom_angle
_geom_angle_publ_flag
C3 W C4 77.9(2) y
C3 W C2 72.9(3) y
C4 W C2 118.7(2) y
C3 W B4 81.5(2) y
C4 W B4 138.2(2) y
C2 W B4 88.6(2) y
C3 W B5 121.7(2) y
C4 W B5 154.3(2) y
C2 W B5 85.0(2) y
B4 W B5 43.9(2) ?
C3 W C1 151.7(2) y
C4 W C1 112.9(2) y
C2 W C1 118.4(2) y
B4 W C1 73.4(2) ?
B5 W C1 41.96(18) ?
C3 W B2 117.8(2) y
C4 W B2 83.3(2) y
C2 W B2 157.9(2) y
B4 W B2 74.9(2) ?
B5 W B2 72.89(19) ?
C1 W B2 43.13(19) ?
C3 W B3 79.1(2) y
C4 W B3 95.3(2) y
C2 W B3 128.9(2) y
B4 W B3 44.9(2) ?
B5 W B3 74.5(2) ?
C1 W B3 74.0(2) ?
B2 W B3 44.31(19) ?
C3 W P1 124.16(18) y
C4 W P1 76.48(16) y
C2 W P1 77.52(18) y
B4 W P1 143.86(17) y
B5 W P1 101.15(14) y
C1 W P1 84.12(14) y
B2 W P1 107.30(14) y
B3 W P1 151.57(15) y
B5 C1 B10 60.3(3) ?
B5 C1 B6 108.8(4) ?
B10 C1 B6 60.6(3) ?
B5 C1 B2 110.2(4) ?
B10 C1 B2 111.2(4) ?
B6 C1 B2 61.6(3) ?
B5 C1 W 68.5(3) ?
B10 C1 W 125.5(3) ?
B6 C1 W 126.5(4) ?
B2 C1 W 69.5(3) ?
C1 B2 B7 105.0(4) ?
C1 B2 B6 58.7(3) ?
B7 B2 B6 59.1(3) ?
C1 B2 B3 107.4(4) ?
B7 B2 B3 59.9(3) ?
B6 B2 B3 108.0(4) ?
C1 B2 W 67.4(2) ?
B7 B2 W 122.3(3) ?
B6 B2 W 121.9(3) ?
B3 B2 W 68.3(3) ?
O5 B3 B7 115.7(5) ?
O5 B3 B8 112.7(4) ?
B7 B3 B8 58.8(3) ?
O5 B3 B2 129.3(5) ?
B7 B3 B2 59.0(3) ?
B8 B3 B2 105.0(4) ?
O5 B3 B4 123.2(5) ?
B7 B3 B4 105.1(4) ?
B8 B3 B4 58.6(3) ?
B2 B3 B4 104.9(4) ?
O5 B3 W 116.9(4) ?
B7 B3 W 120.7(4) ?
B8 B3 W 118.9(4) ?
B2 B3 W 67.4(3) ?
B4 B3 W 65.3(3) ?
B5 B4 B8 104.4(4) ?
B5 B4 B9 58.0(3) ?
B8 B4 B9 59.0(4) ?
B5 B4 B3 107.8(4) ?
B8 B4 B3 60.1(3) ?
B9 B4 B3 108.3(4) ?
B5 B4 W 68.4(3) ?
B8 B4 W 124.3(4) ?
B9 B4 W 122.9(4) ?
B3 B4 W 69.8(3) ?
C1 B5 B9 110.0(4) ?
C1 B5 B10 61.2(3) ?
B9 B5 B10 61.3(3) ?
C1 B5 B4 109.6(4) ?
B9 B5 B4 62.0(3) ?
B10 B5 B4 111.8(4) ?
C1 B5 W 69.5(3) ?
B9 B5 W 126.0(4) ?
B10 B5 W 127.2(3) ?
B4 B5 W 67.7(3) ?
C1 B6 B10 59.7(3) ?
C1 B6 B11 107.0(4) ?
B10 B6 B11 60.2(4) ?
C1 B6 B7 106.6(4) ?
B10 B6 B7 108.2(4) ?
B11 B6 B7 60.2(4) ?
C1 B6 B2 59.6(3) ?
B10 B6 B2 108.8(4) ?
B11 B6 B2 108.9(4) ?
B7 B6 B2 60.2(3) ?
B6 B7 B11 59.8(3) ?
B6 B7 B8 107.4(5) ?
B11 B7 B8 59.9(4) ?
B6 B7 B2 60.7(3) ?
B11 B7 B2 109.0(4) ?
B8 B7 B2 108.2(4) ?
B6 B7 B3 110.4(4) ?
B11 B7 B3 110.3(4) ?
B8 B7 B3 60.7(3) ?
B2 B7 B3 61.1(3) ?
B9 B8 B11 60.4(4) ?
B9 B8 B7 108.2(5) ?
B11 B8 B7 60.1(4) ?
B9 B8 B4 60.9(4) ?
B11 B8 B4 109.6(5) ?
B7 B8 B4 108.5(4) ?
B9 B8 B3 110.7(4) ?
B11 B8 B3 110.3(4) ?
B7 B8 B3 60.5(3) ?
B4 B8 B3 61.2(3) ?
B5 B9 B10 59.6(3) ?
B5 B9 B8 106.8(4) ?
B10 B9 B8 107.9(5) ?
B5 B9 B11 106.9(4) ?
B10 B9 B11 59.9(4) ?
B8 B9 B11 60.0(4) ?
B5 B9 B4 60.0(3) ?
B10 B9 B4 108.8(4) ?
B8 B9 B4 60.1(4) ?
B11 B9 B4 108.6(4) ?
B5 B10 C1 58.5(3) ?
B5 B10 B6 106.7(4) ?
C1 B10 B6 59.7(3) ?
B5 B10 B9 59.1(3) ?
C1 B10 B9 106.2(4) ?
B6 B10 B9 108.2(5) ?
B5 B10 B11 107.0(4) ?
C1 B10 B11 107.0(5) ?
B6 B10 B11 60.1(3) ?
B9 B10 B11 60.5(4) ?
B6 B11 B10 59.8(3) ?
B6 B11 B8 107.6(4) ?
B10 B11 B8 107.3(4) ?
B6 B11 B7 60.0(3) ?
B10 B11 B7 107.7(4) ?
B8 B11 B7 60.1(4) ?
B6 B11 B9 107.3(4) ?
B10 B11 B9 59.6(4) ?
B8 B11 B9 59.6(4) ?
B7 B11 B9 107.6(4) ?
O2 C2 W 173.7(5) y
O3 C3 W 177.4(5) y
O4 C4 W 178.1(5) y
C11 P1 C31 104.9(2) ?
C11 P1 C21 102.8(2) ?
C31 P1 C21 102.6(2) ?
C11 P1 W 111.72(19) y
C31 P1 W 117.01(16) y
C21 P1 W 116.20(17) y
C12 C11 C16 117.8(5) ?
C12 C11 P1 119.5(4) ?
C16 C11 P1 122.6(5) ?
C11 C12 C13 121.1(7) ?
C14 C13 C12 119.7(8) ?
C15 C14 C13 120.4(7) ?
C14 C15 C16 120.4(7) ?
C11 C16 C15 120.6(7) ?
C22 C21 C26 119.1(6) ?
C22 C21 P1 121.6(4) ?
C26 C21 P1 119.3(5) ?
C21 C22 C23 120.6(6) ?
C24 C23 C22 120.2(7) ?
C23 C24 C25 120.7(7) ?
C24 C25 C26 120.3(7) ?
C21 C26 C25 119.1(7) ?
C32 C31 C36 118.4(5) ?
C32 C31 P1 119.2(4) ?
C36 C31 P1 122.3(4) ?
C33 C32 C31 121.0(5) ?
C34 C33 C32 120.2(6) ?
C33 C34 C35 119.8(6) ?
C34 C35 C36 121.2(6) ?
C35 C36 C31 119.4(6) ?
C6 O5 B3 120.8(5) y
O5 C6 C7 117.3(7) y
C41 P2 C71 111.8(2) ?
C41 P2 C61 108.8(2) ?
C71 P2 C61 108.2(2) ?
C41 P2 C51 108.3(3) ?
C71 P2 C51 108.6(2) ?
C61 P2 C51 111.2(2) ?
C42 C41 C46 120.0(5) ?
C42 C41 P2 121.1(4) ?
C46 C41 P2 118.7(5) ?
C41 C42 C43 119.5(5) ?
C42 C43 C44 120.0(6) ?
C45 C44 C43 120.1(6) ?
C44 C45 C46 120.8(6) ?
C45 C46 C41 119.6(7) ?
C56 C51 C52 119.6(6) ?
C56 C51 P2 119.8(5) ?
C52 C51 P2 120.6(5) ?
C51 C52 C53 119.2(7) ?
C54 C53 C52 119.0(7) ?
C53 C54 C55 122.4(8) ?
C54 C55 C56 119.6(8) ?
C55 C56 C51 120.2(7) ?
C66 C61 C62 119.6(5) ?
C66 C61 P2 119.7(4) ?
C62 C61 P2 120.1(4) ?
C61 C62 C63 119.5(6) ?
C64 C63 C62 120.6(6) ?
C65 C64 C63 120.0(6) ?
C64 C65 C66 120.4(5) ?
C61 C66 C65 119.8(5) ?
C72 C71 C76 120.0(5) ?
C72 C71 P2 120.1(4) ?
C76 C71 P2 119.9(4) ?
C71 C72 C73 119.6(5) ?
C74 C73 C72 120.9(5) ?
C73 C74 C75 120.3(5) ?
C74 C75 C76 120.4(5) ?
C75 C76 C71 118.8(5) ?

loop_
_geom_bond_atom_site_label_1
_geom_bond_atom_site_label_2
_geom_bond_distance
_geom_bond_publ_flag
W C3 1.979(7) y
W C4 1.993(6) y
W C2 1.999(6) y
W B4 2.343(6) y
W B5 2.354(5) y
W C1 2.370(5) y
W B2 2.405(5) y
W B3 2.419(6) y
W P1 2.5533(15) y
C1 B5 1.692(7) ?
C1 B10 1.738(8) ?
C1 B6 1.739(7) ?
C1 B2 1.755(8) ?
B2 B7 1.780(8) ?
B2 B6 1.790(8) ?
B2 B3 1.819(8) ?
B3 O5 1.434(7) y
B3 B7 1.797(9) ?
B3 B8 1.801(8) ?
B3 B4 1.821(9) ?
B4 B5 1.754(9) ?
B4 B8 1.773(9) ?
B4 B9 1.788(8) ?
B5 B9 1.716(8) ?
B5 B10 1.724(8) ?
B6 B10 1.753(9) ?
B6 B11 1.758(8) ?
B6 B7 1.761(9) ?
B7 B11 1.765(9) ?
B7 B8 1.766(9) ?
B8 B9 1.754(10) ?
B8 B11 1.762(9) ?
B9 B10 1.753(9) ?
B9 B11 1.769(9) ?
B10 B11 1.760(9) ?
C2 O2 1.148(6) y
C3 O3 1.147(7) y
C4 O4 1.156(6) y
P1 C11 1.827(5) ?
P1 C31 1.829(5) ?
P1 C21 1.846(6) ?
C11 C12 1.379(8) ?
C11 C16 1.384(8) ?
C12 C13 1.395(9) ?
C13 C14 1.358(11) ?
C14 C15 1.355(10) ?
C15 C16 1.390(8) ?
C21 C22 1.371(8) ?
C21 C26 1.390(8) ?
C22 C23 1.392(8) ?
C23 C24 1.340(10) ?
C24 C25 1.365(11) ?
C25 C26 1.399(9) ?
C31 C32 1.386(7) ?
C31 C36 1.392(7) ?
C32 C33 1.379(7) ?
C33 C34 1.363(8) ?
C34 C35 1.364(9) ?
C35 C36 1.386(8) ?
O5 C6 1.355(8) y
C6 C7 1.427(10) y
P2 C41 1.783(6) ?
P2 C71 1.796(5) ?
P2 C61 1.800(5) ?
P2 C51 1.809(5) ?
C41 C42 1.374(7) ?
C41 C46 1.392(8) ?
C42 C43 1.381(8) ?
C43 C44 1.384(9) ?
C44 C45 1.356(9) ?
C45 C46 1.367(9) ?
C51 C56 1.381(8) ?
C51 C52 1.383(8) ?
C52 C53 1.407(9) ?
C53 C54 1.347(11) ?
C54 C55 1.352(11) ?
C55 C56 1.372(9) ?
C61 C66 1.373(7) ?
C61 C62 1.376(8) ?
C62 C63 1.380(8) ?
C63 C64 1.360(8) ?
C64 C65 1.355(8) ?
C65 C66 1.380(7) ?
C71 C72 1.372(7) ?
C71 C76 1.394(7) ?
C72 C73 1.376(7) ?
C73 C74 1.356(8) ?
C74 C75 1.362(8) ?
C75 C76 1.390(8) ?
